data_4100115
_journal_name_full 'Journal of the American Chemical Society'
_journal_paper_doi 10.1021/ja0503884
_journal_year 2005
_chemical_absolute_configuration syn
_chemical_formula_moiety '(C12 H11 N O S6)2, AsF6'
_chemical_formula_sum 'C24 H22 As F6 N2 O2 S12'
_chemical_formula_weight 944.08
_chemical_name_common '2 EDT-TTF-methyloxazoline(R)/1 AsF6'
_space_group_IT_number 1
_symmetry_cell_setting triclinic
_symmetry_space_group_name_Hall 'P 1'
_symmetry_space_group_name_H-M 'P 1'
_cell_angle_alpha 83.197(14)
_cell_angle_beta 86.638(14)
_cell_angle_gamma 85.548(14)
_cell_formula_units_Z 1
_cell_length_a 6.3918(7)
_cell_length_b 7.5020(9)
_cell_length_c 17.941(2)
_cell_measurement_temperature 293(2)
_cell_volume 850.60(17)
_diffrn_ambient_temperature 293(2)
_exptl_crystal_density_diffrn 1.843
_cod_depositor_comments
;
The following automatic conversions were performed:
'_symmetry_cell_setting' value 'Triclinic' changed to 'triclinic'
according to '/home/saulius/struct/CIF-dictionaries/cif_core.dic'
dictionary named 'cif_core.dic' version 2.4.1 from 2010-06-29.

Automatic conversion script
Id: cif_fix_enum 1527 2010-12-29 10:47:43Z saulius 
;
_cod_database_code 4100115

loop_
_symmetry_equiv_pos_as_xyz
'x, y, z'

loop_
_atom_site_label
_atom_site_type_symbol
_atom_site_fract_x
_atom_site_fract_y
_atom_site_fract_z
_atom_site_U_iso_or_equiv
_atom_site_adp_type
_atom_site_occupancy
_atom_site_symmetry_multiplicity
_atom_site_calc_flag
_atom_site_refinement_flags
_atom_site_disorder_assembly
_atom_site_disorder_group
As1 As 0.6176(2) 0.79132(18) 0.62875(6) 0.04466(14) Uani 1 1 d . . .
F1 F 0.4671(9) 0.6295(8) 0.6053(3) 0.0772(17) Uani 1 1 d . . .
F2 F 0.4645(9) 0.9510(9) 0.5752(3) 0.0764(17) Uani 1 1 d . . .
F3 F 0.7801(8) 0.7641(8) 0.5504(3) 0.0704(16) Uani 1 1 d . . .
F4 F 0.7634(11) 0.6364(9) 0.6805(3) 0.092(2) Uani 1 1 d . . .
F5 F 0.4546(9) 0.8181(9) 0.7064(3) 0.0816(19) Uani 1 1 d . . .
F6 F 0.7646(10) 0.9545(9) 0.6508(3) 0.0871(19) Uani 1 1 d . . .
S1 S -0.1550(3) 1.1514(3) 0.06324(9) 0.0358(5) Uani 1 1 d . . .
S2 S 0.2943(3) 1.1217(3) 0.01689(9) 0.0328(4) Uani 1 1 d . . .
S3 S -0.0488(3) 0.9476(3) 0.22740(8) 0.0328(4) Uani 1 1 d . . .
S4 S 0.3992(3) 0.9191(3) 0.17956(9) 0.0335(4) Uani 1 1 d . . .
S5 S 0.0105(3) 0.7783(3) 0.38274(9) 0.0374(5) Uani 1 1 d . . .
S6 S 0.5415(3) 0.7413(3) 0.32468(9) 0.0410(5) Uani 1 1 d . . .
C1 C 0.1206(12) 1.2181(11) -0.0494(4) 0.0373(19) Uani 1 1 d . . .
C2 C -0.0851(12) 1.2319(11) -0.0287(4) 0.0356(18) Uani 1 1 d . . .
H2 H -0.1851 1.2824 -0.0621 0.043 Uiso 1 1 calc R . .
C3 C 0.0964(11) 1.0794(10) 0.0868(3) 0.0299(17) Uani 1 1 d . . .
C4 C 0.1431(10) 0.9922(10) 0.1559(4) 0.0290(17) Uani 1 1 d . . .
C5 C 0.3321(11) 0.8334(11) 0.2716(4) 0.0341(18) Uani 1 1 d . . .
C6 C 0.1258(10) 0.8436(9) 0.2947(3) 0.0261(16) Uani 1 1 d . . .
C7 C 0.4300(12) 0.7852(12) 0.4163(4) 0.047(2) Uani 1 1 d . . .
H7A H 0.5323 0.7443 0.4536 0.056 Uiso 1 1 calc R . .
H7B H 0.4018 0.9140 0.4167 0.056 Uiso 1 1 calc R . .
C8 C 0.2321(11) 0.6951(11) 0.4378(4) 0.0425(18) Uani 1 1 d . . .
H8A H 0.1944 0.7082 0.4901 0.051 Uiso 1 1 calc R . .
H8B H 0.2591 0.5675 0.4336 0.051 Uiso 1 1 calc R . .
C9 C 0.2033(13) 1.2771(11) -0.1264(4) 0.042(2) Uani 1 1 d . . .
N1 N 0.0926(11) 1.3317(10) -0.1811(3) 0.0506(18) Uani 1 1 d . . .
O1 O 0.4176(9) 1.2631(8) -0.1348(3) 0.0559(16) Uani 1 1 d . . .
C10 C 0.4556(16) 1.3198(15) -0.2149(5) 0.082(3) Uani 1 1 d . . .
H10A H 0.5251 1.2217 -0.2397 0.098 Uiso 1 1 calc R . .
H10B H 0.5438 1.4206 -0.2222 0.098 Uiso 1 1 calc R . .
C11 C 0.2448(14) 1.3736(12) -0.2461(4) 0.054(2) Uani 1 1 d . . .
H11 H 0.2343 1.5035 -0.2616 0.065 Uiso 1 1 calc R . .
C12 C 0.1946(13) 1.2752(11) -0.3118(3) 0.091(2) Uani 1 1 d . . .
H12A H 0.0555 1.3143 -0.3272 0.136 Uiso 1 1 calc R . .
H12B H 0.2024 1.1479 -0.2966 0.136 Uiso 1 1 calc R . .
H12C H 0.2942 1.3015 -0.3531 0.136 Uiso 1 1 calc R . .
S7 S -0.0405(3) 0.4325(3) 0.23073(9) 0.0340(5) Uani 1 1 d . . .
S8 S 0.4116(3) 0.4133(3) 0.18708(9) 0.0347(5) Uani 1 1 d . . .
S9 S -0.1447(3) 0.6408(3) 0.07028(9) 0.0337(5) Uani 1 1 d . . .
S10 S 0.3011(3) 0.6135(3) 0.02137(9) 0.0331(4) Uani 1 1 d . . .
S11 S -0.2925(3) 0.8203(3) -0.07281(10) 0.0480(6) Uani 1 1 d . . .
S12 S 0.2369(3) 0.7792(3) -0.13470(9) 0.0410(5) Uani 1 1 d . . .
C13 C 0.1335(11) 0.3356(9) 0.2986(4) 0.0294(16) Uani 1 1 d . . .
C14 C 0.3378(11) 0.3299(11) 0.2774(4) 0.0363(18) Uani 1 1 d . . .
H14 H 0.4383 0.2817 0.3110 0.044 Uiso 1 1 calc R . .
C15 C 0.1531(9) 0.4822(10) 0.1612(4) 0.0277(16) Uani 1 1 d . . .
C16 C 0.1093(11) 0.5704(10) 0.0925(3) 0.0296(17) Uani 1 1 d . . .
C17 C -0.0790(11) 0.7282(10) -0.0224(3) 0.0294(16) Uani 1 1 d . . .
C18 C 0.1261(11) 0.7122(11) -0.0448(4) 0.0327(18) Uani 1 1 d . . .
C19A C -0.186(3) 0.770(3) -0.1649(11) 0.024(4) Uiso 0.30 1 d P . .
H19A H -0.1688 0.6403 -0.1647 0.029 Uiso 0.30 1 calc PR . .
H19B H -0.2874 0.8157 -0.2019 0.029 Uiso 0.30 1 calc PR . .
C19B C -0.1779(10) 0.9046(11) -0.1619(3) 0.0361(15) Uiso 0.70 1 d P . .
H19C H -0.2855 0.9241 -0.1986 0.043 Uiso 0.70 1 calc PR . .
H19D H -0.1220 1.0195 -0.1580 0.043 Uiso 0.70 1 calc PR . .
C20A C 0.010(3) 0.843(3) -0.1879(10) 0.055(5) Uiso 0.50 1 d P . .
H20A H -0.0126 0.9725 -0.1909 0.066 Uiso 0.50 1 calc PR . .
H20B H 0.0454 0.8137 -0.2386 0.066 Uiso 0.50 1 calc PR . .
C20B C 0.0020(13) 0.7713(16) -0.1896(5) 0.024(2) Uiso 0.50 1 d P . .
H20C H 0.0368 0.8042 -0.2425 0.029 Uiso 0.50 1 calc PR . .
H20D H -0.0442 0.6501 -0.1833 0.029 Uiso 0.50 1 calc PR . .
C21 C 0.0392(11) 0.2723(10) 0.3708(4) 0.0342(17) Uani 1 1 d . . .
N2 N -0.1573(10) 0.2672(10) 0.3847(3) 0.0430(15) Uani 1 1 d . . .
O2 O 0.1693(8) 0.2168(8) 0.4261(3) 0.0445(13) Uani 1 1 d . . .
C22 C 0.0338(14) 0.1750(14) 0.4929(4) 0.060(2) Uani 1 1 d . . .
H22A H 0.0518 0.2558 0.5301 0.073 Uiso 1 1 calc R . .
H22B H 0.0642 0.0521 0.5151 0.073 Uiso 1 1 calc R . .
C23 C -0.1899(13) 0.2011(11) 0.4648(4) 0.0446(17) Uani 1 1 d . . .
H23 H -0.2503 0.0840 0.4691 0.053 Uiso 1 1 calc R . .
C24 C -0.3309(10) 0.3261(9) 0.5058(3) 0.0684(17) Uani 1 1 d . . .
H24A H -0.4669 0.3383 0.4850 0.103 Uiso 1 1 calc R . .
H24B H -0.2735 0.4416 0.5012 0.103 Uiso 1 1 calc R . .
H24C H -0.3438 0.2793 0.5579 0.103 Uiso 1 1 calc R . .

loop_
_atom_site_aniso_label
_atom_site_aniso_U_11
_atom_site_aniso_U_22
_atom_site_aniso_U_33
_atom_site_aniso_U_23
_atom_site_aniso_U_13
_atom_site_aniso_U_12
As1 0.0542(3) 0.0546(3) 0.0255(2) -0.00095(17) -0.00014(16) -0.0126(2)
F1 0.082(4) 0.079(4) 0.075(3) -0.015(3) 0.010(3) -0.038(3)
F2 0.077(3) 0.084(4) 0.062(3) 0.007(3) -0.010(3) 0.010(3)
F3 0.067(3) 0.095(4) 0.049(3) -0.010(3) 0.019(2) -0.019(3)
F4 0.110(4) 0.095(5) 0.063(3) 0.018(3) -0.024(3) 0.013(3)
F5 0.095(4) 0.107(5) 0.041(3) -0.008(3) 0.019(3) -0.011(4)
F6 0.106(4) 0.096(5) 0.069(3) -0.022(3) -0.011(3) -0.048(4)
S1 0.0253(9) 0.0505(14) 0.0297(9) 0.0012(8) 0.0008(7) -0.0020(8)
S2 0.0279(9) 0.0415(12) 0.0273(7) -0.0001(7) 0.0041(6) -0.0028(7)
S3 0.0232(9) 0.0495(13) 0.0239(8) 0.0037(7) 0.0002(6) -0.0034(8)
S4 0.0229(9) 0.0506(13) 0.0255(8) 0.0009(8) 0.0011(7) -0.0035(8)
S5 0.0265(10) 0.0610(14) 0.0230(8) 0.0044(8) -0.0018(7) -0.0051(8)
S6 0.0263(10) 0.0640(16) 0.0306(9) 0.0023(9) -0.0048(8) 0.0017(9)
C1 0.040(4) 0.048(5) 0.025(3) -0.003(3) 0.001(3) -0.013(3)
C2 0.046(5) 0.038(5) 0.021(3) 0.006(3) -0.005(3) -0.004(3)
C3 0.040(4) 0.037(5) 0.013(3) -0.002(3) -0.001(3) -0.008(3)
C4 0.020(3) 0.038(5) 0.029(3) -0.010(3) 0.005(3) -0.004(3)
C5 0.025(4) 0.048(5) 0.030(3) -0.008(3) 0.000(3) -0.008(3)
C6 0.027(4) 0.025(4) 0.026(3) -0.002(3) -0.007(3) 0.000(3)
C7 0.046(3) 0.067(5) 0.030(3) -0.010(2) -0.0098(19) -0.006(3)
C8 0.041(3) 0.057(5) 0.025(2) 0.012(2) -0.0031(18) 0.002(3)
C9 0.051(5) 0.046(5) 0.027(3) 0.003(3) 0.008(3) -0.012(3)
N1 0.061(4) 0.059(5) 0.028(3) 0.003(3) -0.007(3) 0.008(3)
O1 0.047(3) 0.074(4) 0.041(2) 0.012(2) 0.010(2) -0.005(2)
C10 0.077(6) 0.120(9) 0.040(4) 0.016(4) 0.018(4) -0.011(5)
C11 0.082(6) 0.052(5) 0.025(3) 0.010(3) 0.015(3) -0.011(4)
C12 0.131(6) 0.099(6) 0.045(3) -0.020(3) 0.020(4) -0.028(5)
S7 0.0278(9) 0.0472(13) 0.0251(8) 0.0032(7) 0.0031(6) -0.0057(8)
S8 0.0271(10) 0.0451(13) 0.0301(9) 0.0014(8) 0.0015(7) -0.0020(8)
S9 0.0260(10) 0.0458(13) 0.0274(8) 0.0021(8) 0.0033(7) -0.0044(8)
S10 0.0249(9) 0.0455(12) 0.0271(8) 0.0026(8) 0.0024(7) -0.0032(8)
S11 0.0265(10) 0.0800(18) 0.0342(9) 0.0057(10) -0.0025(8) -0.0002(10)
S12 0.0323(11) 0.0661(15) 0.0239(8) 0.0017(8) 0.0036(7) -0.0130(9)
C13 0.039(4) 0.020(4) 0.027(3) 0.003(3) -0.004(3) 0.003(3)
C14 0.029(4) 0.046(5) 0.034(4) -0.002(3) -0.006(3) 0.000(3)
C15 0.016(3) 0.031(4) 0.036(3) -0.005(3) 0.002(3) -0.003(3)
C16 0.032(4) 0.040(5) 0.017(3) 0.003(3) -0.004(3) -0.008(3)
C17 0.033(4) 0.034(4) 0.020(3) 0.005(3) -0.004(3) -0.003(3)
C18 0.028(4) 0.048(5) 0.023(3) -0.006(3) 0.002(3) -0.015(3)
C21 0.036(4) 0.037(4) 0.029(3) -0.004(3) -0.003(3) 0.002(3)
N2 0.044(3) 0.048(4) 0.033(3) 0.010(2) 0.003(2) -0.002(2)
O2 0.045(3) 0.056(3) 0.029(2) 0.007(2) 0.001(2) -0.007(2)
C22 0.058(4) 0.090(7) 0.028(3) 0.006(4) 0.002(3) 0.004(4)
C23 0.059(4) 0.034(4) 0.036(3) 0.007(2) 0.015(3) -0.004(3)
C24 0.082(4) 0.055(4) 0.063(4) -0.006(3) 0.018(3) 0.015(3)

loop_
_geom_bond_atom_site_label_1
_geom_bond_atom_site_label_2
_geom_bond_distance
_geom_bond_site_symmetry_2
_geom_bond_publ_flag
As1 F4 1.661(6) . ?
As1 F6 1.696(5) . ?
As1 F1 1.711(5) . ?
As1 F5 1.712(5) . ?
As1 F3 1.720(4) . ?
As1 F2 1.724(6) . ?
S1 C3 1.716(8) . ?
S1 C2 1.733(7) . ?
S2 C1 1.731(8) . ?
S2 C3 1.748(6) . ?
S3 C4 1.743(6) . ?
S3 C6 1.763(7) . ?
S4 C5 1.742(7) . ?
S4 C4 1.745(7) . ?
S5 C6 1.737(6) . ?
S5 C8 1.803(7) . ?
S6 C5 1.739(8) . ?
S6 C7 1.809(6) . ?
C1 C2 1.345(10) . ?
C1 C9 1.480(9) . ?
C3 C4 1.370(10) . ?
C5 C6 1.357(9) . ?
C7 C8 1.490(10) . ?
C9 N1 1.255(11) . ?
C9 O1 1.367(9) . ?
N1 C11 1.494(9) . ?
O1 C10 1.462(9) . ?
C10 C11 1.497(14) . ?
C11 C12 1.525(10) . ?
S7 C15 1.734(6) . ?
S7 C13 1.753(7) . ?
S8 C14 1.719(7) . ?
S8 C15 1.764(7) . ?
S9 C16 1.722(8) . ?
S9 C17 1.754(6) . ?
S10 C16 1.737(6) . ?
S10 C18 1.739(8) . ?
S11 C17 1.734(7) . ?
S11 C19B 1.786(6) . ?
S11 C19A 1.820(17) . ?
S12 C18 1.757(6) . ?
S12 C20A 1.78(2) . ?
S12 C20B 1.851(9) . ?
C13 C14 1.337(9) . ?
C13 C21 1.440(9) . ?
C15 C16 1.361(10) . ?
C17 C18 1.348(9) . ?
C19A C20A 1.43(3) . ?
C19B C20B 1.562(12) . ?
C21 N2 1.269(9) . ?
C21 O2 1.339(9) . ?
N2 C23 1.470(9) . ?
O2 C22 1.456(8) . ?
C22 C23 1.535(12) . ?
C23 C24 1.479(8) . ?
